data_1529087
loop_
_publ_author_name
'Sanna, Elena'
'Escudero-Ad\'an, Eduardo C.'
'Bauz\'a, Antonio'
'Ballester, Pablo'
'Frontera, Antonio'
'Rotger, Carmen'
'Costa, Antonio'

_publ_section_title
;
 A crystalline sponge based on dispersive forces suitable for X-ray
 structure determination of included molecular guests
;
_journal_issue 10
_journal_name_full 'Chem. Sci.'
_journal_page_first 5466
_journal_paper_doi 10.1039/C5SC01838B
_journal_volume 6
_journal_year 2015
_chemical_absolute_configuration ad
_chemical_formula_sum 'C70 H74 N6'
_chemical_formula_weight 999.34
_space_group_IT_number 5
_space_group_name_Hall 'C 2y'
_symmetry_cell_setting monoclinic
_symmetry_space_group_name_Hall 'C 2y'
_symmetry_space_group_name_H-M 'C 1 2 1'
_atom_sites_solution_hydrogens geom
_audit_creation_method SHELXL-2014/6
_audit_update_record
;
2015-05-07 deposited with the CCDC.
2015-07-14 downloaded from the CCDC.
;
_cell_angle_alpha 90
_cell_angle_beta 97.562(6)
_cell_angle_gamma 90
_cell_formula_units_Z 4
_cell_length_a 35.689(4)
_cell_length_b 5.9481(6)
_cell_length_c 28.840(3)
_cell_measurement_temperature 100(2)
_cell_volume 6069.0(11)
_computing_cell_refinement 'CrystalClear-SM Expert 2.1 b29 (Rigaku, 2013)'
_computing_data_collection 'CrystalClear-SM Expert 2.1 b29 (Rigaku, 2013)'
_computing_data_reduction 'CrystalClear-SM Expert 2.1 b29 (Rigaku, 2013)'
_computing_molecular_graphics 'Bruker SHELXTL'
_computing_publication_material 'Bruker SHELXTL'
_computing_structure_refinement 'SHELXL-2014 (Sheldrick, 2014)'
_computing_structure_solution Sir2011
_diffrn_ambient_temperature 100(2)
_diffrn_detector_area_resol_mean 5.8140
_diffrn_detector_type 'PILATUS 200K'
_diffrn_measured_fraction_theta_full 0.947
_diffrn_measured_fraction_theta_max 0.964
_diffrn_measurement_device_type '1/4chi goniometer'
_diffrn_measurement_method
;
 Fullsphere data collection, phi and omega scans
;
_diffrn_measurement_specimen_support 'magnetic support with MicroMount'
_diffrn_radiation_monochromator 'Confocal Max Flux optic'
_diffrn_radiation_type MoK\a
_diffrn_radiation_wavelength 0.7107
_diffrn_reflns_av_unetI/netI 0.0453
_diffrn_reflns_Laue_measured_fraction_full 0.947
_diffrn_reflns_Laue_measured_fraction_max 0.964
_diffrn_reflns_limit_h_max 50
_diffrn_reflns_limit_h_min -50
_diffrn_reflns_limit_k_max 8
_diffrn_reflns_limit_k_min -8
_diffrn_reflns_limit_l_max 40
_diffrn_reflns_limit_l_min -40
_diffrn_reflns_number 90524
_diffrn_reflns_point_group_measured_fraction_full 0.949
_diffrn_reflns_point_group_measured_fraction_max 0.960
_diffrn_reflns_theta_full 25.242
_diffrn_reflns_theta_max 30.089
_diffrn_reflns_theta_min 7.907
_diffrn_source 'Microfocus rotating anode X-ray tube'
_diffrn_source_current 24
_diffrn_source_power 50
_diffrn_source_size '0.2 mm x 0.2 mm fine focus'
_diffrn_source_type 'Rigaku MicroMax-007HF'
_exptl_absorpt_coefficient_mu 0.064
_exptl_absorpt_correction_T_max 0.987
_exptl_absorpt_correction_T_min 0.759
_exptl_absorpt_correction_type empirical
_exptl_absorpt_process_details
; 
 CrystalClear-SM Expert 2.1 b29 (Rigaku, 2013)
;
_exptl_crystal_colour Colorless
_exptl_crystal_density_diffrn 1.094
_exptl_crystal_description Block
_exptl_crystal_F_000 2144
_exptl_crystal_recrystallization_method 'Immersion in S-Nicotin'
_exptl_crystal_size_max 0.30
_exptl_crystal_size_mid 0.20
_exptl_crystal_size_min 0.20
_refine_diff_density_max 0.378
_refine_diff_density_min -0.389
_refine_diff_density_rms 0.082
_refine_ls_abs_structure_details
;
 Flack x determined using 5575 quotients [(I+)-(I-)]/[(I+)+(I-)]
 (Parsons, Flack and Wagner, Acta Cryst. B69 (2013) 249-259).
;
_refine_ls_abs_structure_Flack 0.4(10)
_refine_ls_extinction_method none
_refine_ls_goodness_of_fit_ref 1.050
_refine_ls_hydrogen_treatment constr
_refine_ls_matrix_type full
_refine_ls_number_parameters 793
_refine_ls_number_reflns 17187
_refine_ls_number_restraints 217
_refine_ls_restrained_S_all 1.052
_refine_ls_R_factor_all 0.0931
_refine_ls_R_factor_gt 0.0768
_refine_ls_shift/su_max 0.004
_refine_ls_shift/su_mean 0.000
_refine_ls_structure_factor_coef Fsqd
_refine_ls_weighting_details 'w=1/[\s^2^(Fo^2^)+(0.1195P)^2^+7.0851P] where P=(Fo^2^+2Fc^2^)/3'
_refine_ls_weighting_scheme calc
_refine_ls_wR_factor_gt 0.2101
_refine_ls_wR_factor_ref 0.2312
_reflns_Friedel_coverage 0.828
_reflns_Friedel_fraction_full 0.952
_reflns_Friedel_fraction_max 0.955
_reflns_number_gt 14193
_reflns_number_total 17187
_reflns_threshold_expression 'I > 2\s(I)'
_cod_data_source_file c5sc01838b2.cif
_cod_data_source_block E66_Nico_C2
_cod_depositor_comments
;
The following automatic conversions were performed:

'_symmetry_cell_setting' value 'Monoclinic' changed to 'monoclinic'
according to
/usr/data/users/saulius/crontab/automatic-downloads/rss-feeds/RSC/lib/dictionaries/cif_core.dic
dictionary named 'cif_core.dic' version 2.4.2 from 2011-04-26.

Automatic conversion script
Id: cif_fix_values 3271 2015-04-21 07:52:19Z andrius 

 Adding full bibliography for 1529078--1529087.cif.
;
_cod_original_sg_symbol_H-M C2
_cod_database_code 1529087
_shelx_space_group_comment
;
The symmetry employed for this shelxl refinement is uniquely defined
by the following loop, which should always be used as a source of
symmetry information in preference to the above space-group names.
They are only intended as comments.
;
_shelx_estimated_absorpt_t_min 0.987
_shelx_estimated_absorpt_t_max 0.987
_shelxl_version_number 2014/6

loop_
_space_group_symop_operation_xyz
'x, y, z'
'-x, y, -z'
'x+1/2, y+1/2, z'
'-x+1/2, y+1/2, -z'

loop_
_atom_site_label
_atom_site_type_symbol
_atom_site_fract_x
_atom_site_fract_y
_atom_site_fract_z
_atom_site_U_iso_or_equiv
_atom_site_adp_type
_atom_site_occupancy
_atom_site_site_symmetry_order
_atom_site_calc_flag
_atom_site_refinement_flags_posn
_atom_site_refinement_flags_adp
_atom_site_refinement_flags_occupancy
_atom_site_disorder_assembly
_atom_site_disorder_group
C1A C 0.66528(10) 0.2853(8) 0.46527(13) 0.0259(8) Uani 1 1 d . . . . .
H1AA H 0.6528 0.1459 0.4681 0.031 Uiso 1 1 calc R U . . .
C2A C 0.65997(9) 0.4008(7) 0.42133(12) 0.0219(7) Uani 1 1 d . . . . .
C3A C 0.67877(10) 0.6097(8) 0.41740(13) 0.0270(8) Uani 1 1 d . . . . .
H3AA H 0.6750 0.6906 0.3888 0.032 Uiso 1 1 calc R U . . .
C4A C 0.63572(10) 0.3014(8) 0.38126(12) 0.0284(9) Uani 1 1 d . . . . .
C5A C 0.61588(9) 0.2126(7) 0.34802(12) 0.0229(7) Uani 1 1 d . . . . .
C6A C 0.59315(9) 0.0884(8) 0.30817(13) 0.0251(8) Uani 1 1 d . . . . .
C7A C 0.59451(10) 0.2124(8) 0.26012(12) 0.0262(8) Uani 1 1 d . . . . .
H7AA H 0.5781 0.1319 0.2351 0.031 Uiso 1 1 calc R U . . .
H7AB H 0.5845 0.3669 0.2621 0.031 Uiso 1 1 calc R U . . .
C8A C 0.63585(10) 0.2235(10) 0.24730(13) 0.0333(10) Uani 1 1 d . . . . .
H8AA H 0.6354 0.2945 0.2162 0.040 Uiso 1 1 calc R U . . .
H8AB H 0.6514 0.3191 0.2704 0.040 Uiso 1 1 calc R U . . .
C9A C 0.65433(11) -0.0128(10) 0.24646(14) 0.0357(10) Uani 1 1 d . . . . .
H9AA H 0.6412 -0.1007 0.2200 0.043 Uiso 1 1 calc R U . . .
H9AB H 0.6811 0.0039 0.2415 0.043 Uiso 1 1 calc R U . . .
C10A C 0.65218(10) -0.1414(8) 0.29280(15) 0.0317(9) Uani 1 1 d . . . . .
H10A H 0.6683 -0.0645 0.3186 0.038 Uiso 1 1 calc R U . . .
H10B H 0.6621 -0.2955 0.2901 0.038 Uiso 1 1 calc R U . . .
C11A C 0.61069(10) -0.1551(8) 0.30498(15) 0.0287(8) Uani 1 1 d . . . . .
H11A H 0.6106 -0.2335 0.3353 0.034 Uiso 1 1 calc R U . . .
H11B H 0.5949 -0.2432 0.2806 0.034 Uiso 1 1 calc R U . . .
C12A C 0.53630(10) 0.2125(9) 0.33716(14) 0.0310(9) Uani 1 1 d . . . . .
H12A H 0.5508 0.3393 0.3486 0.037 Uiso 1 1 calc R U . . .
C13A C 0.49535(10) 0.1983(9) 0.34540(13) 0.0294(8) Uani 1 1 d . . . . .
C14A C 0.47238(10) 0.0092(9) 0.32994(13) 0.0294(8) Uani 1 1 d . . . . .
H14A H 0.4822 -0.1071 0.3124 0.035 Uiso 1 1 calc R U . . .
C15A C 0.43477(9) -0.0038(8) 0.34096(13) 0.0264(8) Uani 1 1 d . . . . .
H15A H 0.4195 -0.1304 0.3312 0.032 Uiso 1 1 calc R U . . .
C16A C 0.41972(9) 0.1739(9) 0.36686(13) 0.0292(9) Uani 1 1 d . . . . .
C17A C 0.44247(11) 0.3652(11) 0.38082(17) 0.0426(12) Uani 1 1 d . . . . .
H17A H 0.4324 0.4843 0.3973 0.051 Uiso 1 1 calc R U . . .
C18A C 0.48019(12) 0.3782(10) 0.37010(18) 0.0428(11) Uani 1 1 d . . . . .
H18A H 0.4953 0.5061 0.3793 0.051 Uiso 1 1 calc R U . . .
C19A C 0.37968(9) 0.1667(8) 0.37870(12) 0.0259(8) Uani 1 1 d . . . . .
H19A H 0.3718 0.2730 0.4000 0.031 Uiso 1 1 calc R U . . .
C20A C 0.31510(9) 0.0230(7) 0.36906(12) 0.0223(7) Uani 1 1 d . . . . .
C21A C 0.30280(10) -0.2304(7) 0.37468(13) 0.0259(7) Uani 1 1 d . . . . .
H21A H 0.3106 -0.3208 0.3488 0.031 Uiso 1 1 calc R U . . .
H21B H 0.3159 -0.2911 0.4044 0.031 Uiso 1 1 calc R U . . .
C22A C 0.25909(10) -0.2527(7) 0.37439(13) 0.0262(7) Uani 1 1 d . . . . .
H22A H 0.2524 -0.4132 0.3773 0.031 Uiso 1 1 calc R U . . .
H22B H 0.2515 -0.1716 0.4016 0.031 Uiso 1 1 calc R U . . .
C23A C 0.23724(10) -0.1549(8) 0.32861(14) 0.0300(8) Uani 1 1 d . . . . .
H23A H 0.2097 -0.1671 0.3297 0.036 Uiso 1 1 calc R U . . .
H23B H 0.2434 -0.2426 0.3014 0.036 Uiso 1 1 calc R U . . .
C24A C 0.24827(10) 0.0997(8) 0.32274(13) 0.0276(8) Uani 1 1 d . . . . .
H24A H 0.2352 0.1576 0.2927 0.033 Uiso 1 1 calc R U . . .
H24B H 0.2397 0.1895 0.3483 0.033 Uiso 1 1 calc R U . . .
C25A C 0.29186(9) 0.1274(7) 0.32378(12) 0.0232(7) Uani 1 1 d . . . . .
H25A H 0.2979 0.2894 0.3222 0.028 Uiso 1 1 calc R U . . .
H25B H 0.2997 0.0539 0.2958 0.028 Uiso 1 1 calc R U . . .
C26A C 0.30943(9) 0.1517(7) 0.41264(12) 0.0228(7) Uani 1 1 d . . . . .
C27A C 0.30877(9) 0.2555(7) 0.44991(12) 0.0233(7) Uani 1 1 d . . . . .
C28A C 0.31128(9) 0.3739(7) 0.49522(12) 0.0229(7) Uani 1 1 d . . . . .
C29A C 0.29176(9) 0.5831(7) 0.50020(12) 0.0231(7) Uani 1 1 d . . . . .
H29A H 0.2756 0.6434 0.4744 0.028 Uiso 1 1 calc R U . . .
C30A C 0.29673(9) 0.6987(8) 0.54356(12) 0.0265(8) Uani 1 1 d . . . . .
H30A H 0.2837 0.8360 0.5468 0.032 Uiso 1 1 calc R U . . .
C1B C -0.17783(9) 0.5080(8) 0.08244(12) 0.0238(7) Uani 1 1 d . . . . .
H1BA H -0.1735 0.4258 0.1109 0.029 Uiso 1 1 calc R U . . .
C2B C -0.15944(10) 0.7199(9) 0.07815(12) 0.0273(8) Uani 1 1 d . . . . .
C3B C -0.16545(11) 0.8420(8) 0.03463(12) 0.0292(8) Uani 1 1 d . . . . .
H3BA H -0.1534 0.9828 0.0316 0.035 Uiso 1 1 calc R U . . .
C4B C -0.13416(10) 0.8170(7) 0.11778(12) 0.0249(7) Uani 1 1 d . . . . .
C5B C -0.11397(10) 0.9039(9) 0.15085(12) 0.0289(9) Uani 1 1 d . . . . .
C6B C -0.09096(9) 1.0311(7) 0.19086(12) 0.0218(7) Uani 1 1 d . . . . .
C7B C -0.10833(10) 1.2710(8) 0.19417(15) 0.0307(8) Uani 1 1 d . . . . .
H7BA H -0.0924 1.3587 0.2185 0.037 Uiso 1 1 calc R U . . .
H7BB H -0.1082 1.3495 0.1639 0.037 Uiso 1 1 calc R U . . .
C8B C -0.14960(10) 1.2618(9) 0.20642(14) 0.0320(9) Uani 1 1 d . . . . .
H8BA H -0.1661 1.1866 0.1807 0.038 Uiso 1 1 calc R U . . .
H8BB H -0.1591 1.4167 0.2095 0.038 Uiso 1 1 calc R U . . .
C9B C -0.15142(11) 1.1305(10) 0.25339(14) 0.0371(11) Uani 1 1 d . . . . .
H9BA H -0.1781 1.1152 0.2589 0.044 Uiso 1 1 calc R U . . .
H9BB H -0.1378 1.2168 0.2798 0.044 Uiso 1 1 calc R U . . .
C10B C -0.13315(10) 0.8902(9) 0.25158(13) 0.0314(9) Uani 1 1 d . . . . .
H10C H -0.1326 0.8166 0.2825 0.038 Uiso 1 1 calc R U . . .
H10D H -0.1489 0.7970 0.2282 0.038 Uiso 1 1 calc R U . . .
C11B C -0.09228(10) 0.9028(9) 0.23865(12) 0.0282(8) Uani 1 1 d . . . . .
H11C H -0.0823 0.7486 0.2361 0.034 Uiso 1 1 calc R U . . .
H11D H -0.0758 0.9814 0.2639 0.034 Uiso 1 1 calc R U . . .
C12B C -0.03452(10) 0.9088(9) 0.16024(15) 0.0325(9) Uani 1 1 d . . . . .
H12B H -0.0495 0.7873 0.1469 0.039 Uiso 1 1 calc R U . . .
C13B C 0.00638(10) 0.9201(9) 0.15247(14) 0.0316(9) Uani 1 1 d . . . . .
C14B C 0.02199(13) 0.7466(11) 0.1275(2) 0.0523(15) Uani 1 1 d . . . . .
H14B H 0.0068 0.6207 0.1171 0.063 Uiso 1 1 calc R U . . .
C15B C 0.06002(13) 0.7566(10) 0.11778(19) 0.0468(12) Uani 1 1 d . . . . .
H15B H 0.0701 0.6374 0.1013 0.056 Uiso 1 1 calc R U . . .
C16B C 0.08287(9) 0.9444(7) 0.13270(12) 0.0250(8) Uani 1 1 d . . . . .
C17B C 0.06756(10) 1.1173(9) 0.15886(14) 0.0322(9) Uani 1 1 d . . . . .
H17B H 0.0830 1.2413 0.1699 0.039 Uiso 1 1 calc R U . . .
C18B C 0.02980(10) 1.1067(8) 0.16856(14) 0.0294(8) Uani 1 1 d . . . . .
H18B H 0.0200 1.2238 0.1858 0.035 Uiso 1 1 calc R U . . .
C19B C 0.12301(10) 0.9545(8) 0.12167(13) 0.0272(8) Uani 1 1 d . . . . .
H19B H 0.1312 0.8469 0.1008 0.033 Uiso 1 1 calc R U . . .
C20B C 0.18712(9) 1.1029(7) 0.13035(12) 0.0228(7) Uani 1 1 d . . . . .
C21B C 0.19938(10) 1.3526(8) 0.12461(13) 0.0256(7) Uani 1 1 d . . . . .
H21C H 0.1863 1.4124 0.0948 0.031 Uiso 1 1 calc R U . . .
H21D H 0.1914 1.4433 0.1504 0.031 Uiso 1 1 calc R U . . .
C22B C 0.24292(10) 1.3789(9) 0.12494(13) 0.0297(8) Uani 1 1 d . . . . .
H22C H 0.2493 1.5402 0.1227 0.036 Uiso 1 1 calc R U . . .
H22D H 0.2507 1.3013 0.0974 0.036 Uiso 1 1 calc R U . . .
C23B C 0.26512(10) 1.2769(9) 0.17091(13) 0.0313(9) Uani 1 1 d . . . . .
H23C H 0.2926 1.2879 0.1696 0.038 Uiso 1 1 calc R U . . .
H23D H 0.2592 1.3639 0.1983 0.038 Uiso 1 1 calc R U . . .
C24B C 0.25400(9) 1.0260(8) 0.17650(13) 0.0262(8) Uani 1 1 d . . . . .
H24C H 0.2624 0.9367 0.1508 0.031 Uiso 1 1 calc R U . . .
H24D H 0.2672 0.9672 0.2064 0.031 Uiso 1 1 calc R U . . .
C25B C 0.21059(9) 0.9976(8) 0.17583(11) 0.0238(7) Uani 1 1 d . . . . .
H25C H 0.2028 1.0709 0.2039 0.029 Uiso 1 1 calc R U . . .
H25D H 0.2046 0.8355 0.1774 0.029 Uiso 1 1 calc R U . . .
C26B C 0.19254(9) 0.9687(8) 0.08650(12) 0.0243(8) Uani 1 1 d . . . . .
C27B C 0.19304(9) 0.8707(8) 0.04962(12) 0.0254(8) Uani 1 1 d . . . . .
C28B C 0.18993(9) 0.7478(7) 0.00433(11) 0.0235(7) Uani 1 1 d . . . . .
C29B C 0.20874(9) 0.5410(8) -0.00078(12) 0.0259(8) Uani 1 1 d . . . . .
H29B H 0.2255 0.4816 0.0246 0.031 Uiso 1 1 calc R U . . .
C30B C 0.20246(9) 0.4219(8) -0.04422(12) 0.0274(8) Uani 1 1 d . . . . .
H30B H 0.2150 0.2830 -0.0474 0.033 Uiso 1 1 calc R U . . .
N1A N 0.55215(8) 0.0572(7) 0.31501(11) 0.0259(7) Uani 1 1 d . . . . .
N2A N 0.35597(8) 0.0164(7) 0.35990(10) 0.0257(7) Uani 1 1 d . . . . .
N1B N -0.04986(8) 1.0568(7) 0.18415(11) 0.0285(7) Uani 1 1 d . . . . .
N2B N 0.14648(8) 1.1040(7) 0.13964(11) 0.0262(7) Uani 1 1 d . . . . .
C1C C 0.4863(2) 0.8493(18) 0.5071(3) 0.0317(13) Uani 0.5 1 d . U P A -1
C2C C 0.4614(2) 0.8101(18) 0.4657(3) 0.0366(15) Uani 0.5 1 d . U P A -1
H2CA H 0.4716 0.8117 0.4370 0.044 Uiso 0.5 1 calc R U P A -1
C3C C 0.4090(2) 0.7734(18) 0.5054(3) 0.0381(15) Uani 0.5 1 d . U P A -1
H3CA H 0.3828 0.7423 0.5048 0.046 Uiso 0.5 1 calc R U P A -1
C4C C 0.4307(2) 0.8208(17) 0.5494(3) 0.0369(14) Uani 0.5 1 d . U P A -1
H4CA H 0.4191 0.8283 0.5771 0.044 Uiso 0.5 1 calc R U P A -1
C5C C 0.4704(2) 0.8568(17) 0.5505(3) 0.0348(14) Uani 0.5 1 d . U P A -1
H5CA H 0.4860 0.8850 0.5793 0.042 Uiso 0.5 1 calc R U P A -1
C6C C 0.5831(2) 0.9045(19) 0.4665(4) 0.0451(15) Uani 0.5 1 d . U P A -1
H6CA H 0.5915 0.8871 0.4353 0.054 Uiso 0.5 1 calc R U P A -1
H6CB H 0.6027 0.8427 0.4905 0.054 Uiso 0.5 1 calc R U P A -1
C7C C 0.5748(3) 1.1615(19) 0.4769(4) 0.0476(16) Uani 0.5 1 d . U P A -1
H7CA H 0.5947 1.2236 0.5006 0.057 Uiso 0.5 1 calc R U P A -1
H7CB H 0.5738 1.2525 0.4480 0.057 Uiso 0.5 1 calc R U P A -1
C8C C 0.5354(2) 1.161(2) 0.4957(4) 0.0401(15) Uani 0.5 1 d . U P A -1
H8CA H 0.5360 1.2551 0.5240 0.048 Uiso 0.5 1 calc R U P A -1
H8CB H 0.5151 1.2160 0.4716 0.048 Uiso 0.5 1 calc R U P A -1
C9C C 0.5291(2) 0.9064(16) 0.5073(3) 0.0355(12) Uani 0.5 1 d . U P A -1
H9CA H 0.5438 0.8666 0.5382 0.043 Uiso 0.5 1 calc R U P A -1
C10C C 0.5515(3) 0.544(2) 0.4753(4) 0.0455(19) Uani 0.5 1 d . U P A -1
H10E H 0.5271 0.4704 0.4763 0.068 Uiso 0.5 1 calc R U P A -1
H10F H 0.5635 0.4821 0.4494 0.068 Uiso 0.5 1 calc R U P A -1
H10G H 0.5679 0.5182 0.5048 0.068 Uiso 0.5 1 calc R U P A -1
N1C N 0.42378(19) 0.7702(17) 0.4640(3) 0.0407(14) Uani 0.5 1 d . U P A -1
N2C N 0.54561(19) 0.7884(13) 0.4682(3) 0.0387(12) Uani 0.5 1 d . U P A -1
C1D C 0.0139(2) 0.2611(17) 1.0032(3) 0.0326(13) Uani 0.5 1 d . U P B -1
C2D C 0.0195(3) 0.2717(19) 0.9551(3) 0.0433(16) Uani 0.5 1 d . U P B -1
H2DA H -0.0010 0.2452 0.9311 0.052 Uiso 0.5 1 calc R U P B -1
C3D C 0.0561(3) 0.3222(19) 0.9434(4) 0.0494(17) Uani 0.5 1 d . U P B -1
H3DA H 0.0605 0.3277 0.9116 0.059 Uiso 0.5 1 calc R U P B -1
C4D C 0.0856(3) 0.364(2) 0.9800(4) 0.0481(17) Uani 0.5 1 d . U P B -1
H4DA H 0.1100 0.3980 0.9720 0.058 Uiso 0.5 1 calc R U P B -1
C5D C 0.0457(2) 0.3078(18) 1.0371(3) 0.0377(15) Uani 0.5 1 d . U P B -1
H5DA H 0.0420 0.3030 1.0691 0.045 Uiso 0.5 1 calc R U P B -1
C6D C -0.0247(2) 0.2033(16) 1.0191(3) 0.0367(13) Uani 0.5 1 d . U P B -1
H6DA H -0.0226 0.2156 1.0539 0.044 Uiso 0.5 1 calc R U P B -1
C7D C -0.0393(2) -0.037(2) 1.0038(4) 0.0448(16) Uani 0.5 1 d . U P B -1
H7DA H -0.0271 -0.1534 1.0252 0.054 Uiso 0.5 1 calc R U P B -1
H7DB H -0.0344 -0.0712 0.9715 0.054 Uiso 0.5 1 calc R U P B -1
C8D C -0.0828(2) -0.021(2) 1.0069(4) 0.0499(17) Uani 0.5 1 d . U P B -1
H8DA H -0.0975 -0.1011 0.9804 0.060 Uiso 0.5 1 calc R U P B -1
H8DB H -0.0889 -0.0872 1.0365 0.060 Uiso 0.5 1 calc R U P B -1
C9D C -0.0922(2) 0.234(2) 1.0048(4) 0.0539(17) Uani 0.5 1 d . U P B -1
H9DA H -0.1124 0.2655 0.9788 0.065 Uiso 0.5 1 calc R U P B -1
H9DB H -0.1008 0.2833 1.0344 0.065 Uiso 0.5 1 calc R U P B -1
C10D C -0.0539(3) 0.587(2) 1.0157(4) 0.049(2) Uani 0.5 1 d . U P B -1
H10H H -0.0300 0.6549 1.0097 0.073 Uiso 0.5 1 calc R U P B -1
H10I H -0.0751 0.6751 1.0002 0.073 Uiso 0.5 1 calc R U P B -1
H10J H -0.0549 0.5835 1.0495 0.073 Uiso 0.5 1 calc R U P B -1
N1D N 0.0811(2) 0.3587(17) 1.0272(3) 0.0464(15) Uani 0.5 1 d . U P B -1
N2D N -0.05624(18) 0.3544(14) 0.9972(3) 0.0422(13) Uani 0.5 1 d . U P B -1

loop_
_atom_site_aniso_label
_atom_site_aniso_U_11
_atom_site_aniso_U_22
_atom_site_aniso_U_33
_atom_site_aniso_U_23
_atom_site_aniso_U_13
_atom_site_aniso_U_12
C1A 0.0280(15) 0.022(2) 0.0264(16) -0.0002(15) -0.0014(12) -0.0036(14)
C2A 0.0229(13) 0.0206(19) 0.0213(15) -0.0008(14) 0.0001(11) 0.0008(13)
C3A 0.0228(14) 0.034(2) 0.0244(16) 0.0026(16) 0.0042(12) -0.0004(15)
C4A 0.0234(14) 0.041(3) 0.0205(15) 0.0015(16) -0.0002(11) 0.0022(15)
C5A 0.0234(13) 0.0211(19) 0.0241(15) -0.0019(14) 0.0029(11) -0.0009(13)
C6A 0.0190(13) 0.031(2) 0.0251(16) -0.0004(15) 0.0014(12) -0.0023(14)
C7A 0.0252(14) 0.027(2) 0.0245(15) 0.0011(15) -0.0020(12) -0.0002(14)
C8A 0.0249(15) 0.052(3) 0.0222(16) 0.0058(18) 0.0005(12) -0.0070(17)
C9A 0.0247(15) 0.055(3) 0.0285(18) -0.0087(19) 0.0074(13) -0.0035(18)
C10A 0.0251(15) 0.025(2) 0.046(2) -0.0081(18) 0.0064(14) 0.0031(15)
C11A 0.0267(15) 0.021(2) 0.0387(19) -0.0018(16) 0.0058(13) -0.0029(14)
C12A 0.0245(15) 0.035(3) 0.0337(18) -0.0009(17) 0.0063(13) -0.0078(16)
C13A 0.0228(14) 0.034(2) 0.0324(17) -0.0038(17) 0.0085(13) -0.0020(15)
C14A 0.0214(14) 0.037(2) 0.0297(17) -0.0038(17) 0.0022(12) 0.0020(15)
C15A 0.0205(13) 0.027(2) 0.0312(17) -0.0026(16) 0.0013(12) -0.0019(14)
C16A 0.0198(13) 0.041(3) 0.0269(17) 0.0017(17) 0.0045(12) -0.0023(15)
C17A 0.0292(17) 0.050(3) 0.052(2) -0.025(2) 0.0184(16) -0.0102(19)
C18A 0.0310(18) 0.041(3) 0.060(3) -0.017(2) 0.0187(18) -0.0134(19)
C19A 0.0205(13) 0.034(2) 0.0235(15) -0.0026(15) 0.0057(11) -0.0017(14)
C20A 0.0190(13) 0.026(2) 0.0212(15) -0.0034(14) 0.0007(11) -0.0015(13)
C21A 0.0263(15) 0.023(2) 0.0280(16) 0.0005(15) 0.0034(12) 0.0010(14)
C22A 0.0268(15) 0.0188(19) 0.0332(17) -0.0032(15) 0.0047(13) -0.0014(14)
C23A 0.0246(15) 0.033(2) 0.0311(18) -0.0045(17) -0.0004(13) -0.0056(15)
C24A 0.0214(14) 0.036(2) 0.0252(17) 0.0032(16) 0.0022(12) 0.0023(14)
C25A 0.0214(13) 0.026(2) 0.0226(15) -0.0014(14) 0.0020(11) -0.0022(13)
C26A 0.0203(13) 0.023(2) 0.0248(16) 0.0011(14) 0.0025(11) 0.0024(13)
C27A 0.0240(14) 0.0220(19) 0.0231(15) -0.0019(14) -0.0005(11) 0.0022(13)
C28A 0.0203(13) 0.027(2) 0.0216(15) -0.0005(15) 0.0026(11) -0.0019(14)
C29A 0.0234(14) 0.024(2) 0.0214(15) 0.0002(14) 0.0018(11) 0.0027(13)
C30A 0.0243(14) 0.027(2) 0.0278(17) -0.0010(16) 0.0030(12) 0.0073(14)
C1B 0.0225(13) 0.031(2) 0.0181(14) 0.0056(14) 0.0023(11) 0.0020(14)
C2B 0.0252(15) 0.037(3) 0.0191(15) -0.0002(16) 0.0017(12) 0.0045(16)
C3B 0.0398(18) 0.027(2) 0.0187(15) 0.0020(15) -0.0038(13) -0.0036(17)
C4B 0.0294(15) 0.021(2) 0.0246(16) 0.0002(14) 0.0023(12) -0.0009(14)
C5B 0.0226(14) 0.042(3) 0.0213(15) 0.0033(16) 0.0013(11) 0.0033(16)
C6B 0.0234(13) 0.0217(19) 0.0201(14) 0.0015(13) 0.0021(11) -0.0014(13)
C7B 0.0253(15) 0.027(2) 0.039(2) 0.0023(18) 0.0020(14) 0.0007(15)
C8B 0.0271(15) 0.029(2) 0.041(2) -0.0030(18) 0.0056(14) -0.0005(16)
C9B 0.0281(16) 0.053(3) 0.0304(19) -0.016(2) 0.0067(14) -0.0046(18)
C10B 0.0284(15) 0.041(3) 0.0245(16) 0.0080(17) 0.0014(12) -0.0058(16)
C11B 0.0262(15) 0.036(2) 0.0210(15) 0.0048(16) -0.0015(12) -0.0037(16)
C12B 0.0256(15) 0.032(2) 0.041(2) -0.0094(18) 0.0114(14) -0.0053(16)
C13B 0.0275(15) 0.035(3) 0.0328(18) -0.0021(17) 0.0070(13) -0.0039(16)
C14B 0.040(2) 0.043(3) 0.081(3) -0.032(3) 0.033(2) -0.018(2)
C15B 0.041(2) 0.036(3) 0.070(3) -0.017(2) 0.032(2) -0.009(2)
C16B 0.0237(14) 0.027(2) 0.0247(15) -0.0031(14) 0.0033(12) 0.0001(13)
C17B 0.0205(14) 0.038(3) 0.037(2) -0.0082(19) 0.0003(13) -0.0006(15)
C18B 0.0211(14) 0.031(2) 0.0362(19) -0.0063(17) 0.0034(13) 0.0018(15)
C19B 0.0246(14) 0.031(2) 0.0269(16) -0.0041(15) 0.0062(12) 0.0001(14)
C20B 0.0194(13) 0.026(2) 0.0231(15) -0.0010(14) 0.0032(11) 0.0020(13)
C21B 0.0252(15) 0.026(2) 0.0254(16) -0.0024(15) 0.0020(12) 0.0033(14)
C22B 0.0272(15) 0.032(2) 0.0298(17) -0.0003(17) 0.0034(13) -0.0038(16)
C23B 0.0233(15) 0.042(3) 0.0277(17) -0.0017(17) -0.0011(13) -0.0064(16)
C24B 0.0198(13) 0.034(2) 0.0241(16) 0.0008(15) -0.0009(11) 0.0002(14)
C25B 0.0234(13) 0.028(2) 0.0198(14) -0.0004(14) 0.0006(11) 0.0009(14)
C26B 0.0202(13) 0.031(2) 0.0208(15) 0.0004(15) 0.0007(11) 0.0001(14)
C27B 0.0225(13) 0.031(2) 0.0222(15) 0.0012(15) 0.0010(11) -0.0006(14)
C28B 0.0261(14) 0.026(2) 0.0185(14) -0.0014(14) 0.0018(11) -0.0026(14)
C29B 0.0187(13) 0.037(2) 0.0221(15) 0.0003(15) 0.0029(11) -0.0005(14)
C30B 0.0235(14) 0.034(2) 0.0248(16) -0.0061(16) 0.0029(12) 0.0037(15)
N1A 0.0210(12) 0.0277(19) 0.0290(15) -0.0008(13) 0.0034(10) 0.0002(12)
N2A 0.0204(11) 0.032(2) 0.0250(14) -0.0031(13) 0.0026(10) 0.0023(12)
N1B 0.0230(12) 0.036(2) 0.0256(14) -0.0013(14) 0.0003(11) -0.0011(13)
N2B 0.0191(11) 0.032(2) 0.0270(14) -0.0049(14) 0.0025(10) 0.0016(12)
C1C 0.027(2) 0.036(3) 0.031(3) 0.000(3) 0.003(2) 0.001(2)
C2C 0.031(3) 0.046(4) 0.032(3) -0.006(3) 0.001(2) -0.004(3)
C3C 0.031(3) 0.038(4) 0.046(3) -0.002(3) 0.007(2) 0.001(3)
C4C 0.037(3) 0.040(4) 0.036(3) 0.002(3) 0.013(2) 0.006(3)
C5C 0.036(3) 0.040(3) 0.028(3) -0.004(3) 0.004(2) -0.003(3)
C6C 0.031(3) 0.053(4) 0.052(4) -0.003(3) 0.011(3) -0.003(3)
C7C 0.036(3) 0.049(4) 0.059(4) 0.000(3) 0.010(3) -0.006(3)
C8C 0.031(3) 0.039(3) 0.050(4) -0.003(3) 0.007(3) -0.005(3)
C9C 0.028(3) 0.041(3) 0.037(3) -0.001(3) 0.003(2) 0.000(2)
C10C 0.039(4) 0.044(4) 0.057(5) -0.006(4) 0.018(4) -0.001(3)
N1C 0.031(2) 0.050(4) 0.041(3) -0.006(3) 0.005(2) -0.002(3)
N2C 0.028(2) 0.045(3) 0.044(3) 0.001(3) 0.009(2) 0.002(2)
C1D 0.028(2) 0.031(3) 0.039(3) 0.002(3) 0.008(2) 0.004(2)
C2D 0.049(3) 0.043(4) 0.040(3) 0.003(3) 0.015(3) 0.000(3)
C3D 0.055(3) 0.046(4) 0.054(3) 0.004(3) 0.028(3) 0.005(3)
C4D 0.038(3) 0.042(4) 0.069(4) 0.008(4) 0.025(3) 0.007(3)
C5D 0.032(3) 0.040(4) 0.041(3) 0.005(3) 0.004(2) 0.000(3)
C6D 0.028(2) 0.041(3) 0.042(3) -0.001(3) 0.010(2) 0.000(2)
C7D 0.031(3) 0.047(3) 0.059(4) -0.007(3) 0.015(3) -0.003(3)
C8D 0.030(3) 0.056(4) 0.065(4) -0.010(4) 0.012(3) -0.006(3)
C9D 0.030(3) 0.060(4) 0.072(4) -0.012(4) 0.007(3) 0.000(3)
C10D 0.044(4) 0.039(4) 0.066(6) 0.006(4) 0.017(4) 0.002(3)
N1D 0.031(2) 0.045(4) 0.063(3) 0.015(3) 0.003(3) -0.001(3)
N2D 0.027(2) 0.051(3) 0.050(3) -0.003(3) 0.008(2) 0.004(2)

loop_
_atom_type_symbol
_atom_type_description
_atom_type_scat_dispersion_real
_atom_type_scat_dispersion_imag
_atom_type_scat_source
C C 0.0033 0.0016 'International Tables Vol C Tables 4.2.6.8 and 6.1.1.4'
H H 0.0000 0.0000 'International Tables Vol C Tables 4.2.6.8 and 6.1.1.4'
N N 0.0061 0.0033 'International Tables Vol C Tables 4.2.6.8 and 6.1.1.4'

loop_
_geom_angle_atom_site_label_1
_geom_angle_atom_site_label_2
_geom_angle_atom_site_label_3
_geom_angle
_geom_angle_site_symmetry_1
_geom_angle_site_symmetry_3
C28A C1A C2A 121.8(4) 2_656 .
C3A C2A C1A 118.7(3) . .
C3A C2A C4A 121.5(3) . .
C1A C2A C4A 119.8(4) . .
C2A C3A C30A 120.3(4) . 2_656
C5A C4A C2A 178.3(5) . .
C4A C5A C6A 175.9(4) . .
C5A C6A N1A 113.1(3) . .
C5A C6A C7A 111.4(3) . .
N1A C6A C7A 108.3(3) . .
C5A C6A C11A 108.3(3) . .
N1A C6A C11A 107.0(3) . .
C7A C6A C11A 108.6(3) . .
C8A C7A C6A 111.4(3) . .
C9A C8A C7A 112.3(4) . .
C10A C9A C8A 111.3(3) . .
C9A C10A C11A 112.0(3) . .
C10A C11A C6A 110.9(3) . .
N1A C12A C13A 122.1(4) . .
C14A C13A C18A 120.4(3) . .
C14A C13A C12A 121.4(4) . .
C18A C13A C12A 118.2(4) . .
C15A C14A C13A 119.6(4) . .
C14A C15A C16A 120.3(4) . .
C17A C16A C15A 119.7(3) . .
C17A C16A C19A 118.6(4) . .
C15A C16A C19A 121.6(4) . .
C18A C17A C16A 120.2(4) . .
C17A C18A C13A 119.9(4) . .
N2A C19A C16A 120.5(4) . .
C26A C20A N2A 113.3(3) . .
C26A C20A C25A 112.1(3) . .
N2A C20A C25A 106.2(3) . .
C26A C20A C21A 109.2(3) . .
N2A C20A C21A 106.2(3) . .
C25A C20A C21A 109.7(3) . .
C22A C21A C20A 111.7(3) . .
C23A C22A C21A 111.2(3) . .
C22A C23A C24A 110.2(3) . .
C25A C24A C23A 111.2(3) . .
C24A C25A C20A 112.8(3) . .
C27A C26A C20A 173.3(3) . .
C26A C27A C28A 175.3(3) . .
C1A C28A C29A 118.7(3) 2_656 .
C1A C28A C27A 119.5(4) 2_656 .
C29A C28A C27A 121.7(3) . .
C30A C29A C28A 120.0(3) . .
C29A C30A C3A 120.5(4) . 2_656
C30B C1B C2B 119.8(3) 2 .
C1B C2B C3B 120.1(3) . .
C1B C2B C4B 121.1(3) . .
C3B C2B C4B 118.8(4) . .
C2B C3B C28B 119.2(4) . 2
C5B C4B C2B 177.8(4) . .
C4B C5B C6B 174.9(5) . .
N1B C6B C5B 112.8(3) . .
N1B C6B C7B 108.3(3) . .
C5B C6B C7B 108.7(3) . .
N1B C6B C11B 107.5(3) . .
C5B C6B C11B 110.2(3) . .
C7B C6B C11B 109.2(3) . .
C8B C7B C6B 112.0(4) . .
C7B C8B C9B 111.1(3) . .
C8B C9B C10B 111.0(3) . .
C11B C10B C9B 111.7(4) . .
C10B C11B C6B 111.7(3) . .
N1B C12B C13B 122.6(4) . .
C14B C13B C18B 118.6(3) . .
C14B C13B C12B 119.8(4) . .
C18B C13B C12B 121.5(4) . .
C13B C14B C15B 121.3(4) . .
C16B C15B C14B 119.9(4) . .
C15B C16B C17B 119.0(3) . .
C15B C16B C19B 119.5(3) . .
C17B C16B C19B 121.6(3) . .
C18B C17B C16B 120.9(4) . .
C17B C18B C13B 120.1(4) . .
N2B C19B C16B 122.0(3) . .
N2B C20B C26B 112.3(3) . .
N2B C20B C21B 107.7(3) . .
C26B C20B C21B 109.9(3) . .
N2B C20B C25B 105.6(3) . .
C26B C20B C25B 111.5(3) . .
C21B C20B C25B 109.7(3) . .
C22B C21B C20B 112.8(3) . .
C21B C22B C23B 110.9(3) . .
C24B C23B C22B 110.5(3) . .
C25B C24B C23B 111.7(3) . .
C24B C25B C20B 112.5(3) . .
C27B C26B C20B 172.9(4) . .
C26B C27B C28B 174.9(3) . .
C29B C28B C3B 120.2(3) . 2
C29B C28B C27B 122.4(3) . .
C3B C28B C27B 117.4(4) 2 .
C28B C29B C30B 119.9(3) . .
C1B C30B C29B 120.9(4) 2 .
C12A N1A C6A 118.0(3) . .
C19A N2A C20A 119.9(3) . .
C12B N1B C6B 119.3(3) . .
C19B N2B C20B 121.1(3) . .
C2C C1C C5C 117.7(7) . .
C2C C1C C9C 123.0(7) . .
C5C C1C C9C 119.1(8) . .
N1C C2C C1C 124.7(8) . .
N1C C3C C4C 123.6(7) . .
C3C C4C C5C 118.1(7) . .
C4C C5C C1C 118.4(7) . .
N2C C6C C7C 104.3(7) . .
C8C C7C C6C 104.9(8) . .
C9C C8C C7C 103.6(8) . .
N2C C9C C1C 111.9(7) . .
N2C C9C C8C 102.0(7) . .
C1C C9C C8C 111.9(7) . .
C2C N1C C3C 117.3(7) . .
C10C N2C C6C 110.0(7) . .
C10C N2C C9C 114.5(7) . .
C6C N2C C9C 104.1(7) . .
C5D C1D C2D 117.1(8) . .
C5D C1D C6D 120.1(8) . .
C2D C1D C6D 122.8(7) . .
C3D C2D C1D 119.3(9) . .
C4D C3D C2D 118.6(9) . .
N1D C4D C3D 123.7(8) . .
N1D C5D C1D 125.2(8) . .
N2D C6D C1D 112.8(7) . .
N2D C6D C7D 102.9(7) . .
C1D C6D C7D 113.3(7) . .
C6D C7D C8D 102.9(8) . .
C9D C8D C7D 105.4(8) . .
N2D C9D C8D 106.7(7) . .
C5D N1D C4D 116.1(8) . .
C10D N2D C9D 113.7(7) . .
C10D N2D C6D 113.6(7) . .
C9D N2D C6D 104.9(8) . .

loop_
_geom_bond_atom_site_label_1
_geom_bond_atom_site_label_2
_geom_bond_distance
_geom_bond_site_symmetry_2
C1A C28A 1.423(5) 2_656
C1A C2A 1.432(5) .
C2A C3A 1.424(6) .
C2A C4A 1.473(5) .
C3A C30A 1.433(5) 2_656
C4A C5A 1.233(5) .
C5A C6A 1.510(5) .
C6A N1A 1.513(4) .
C6A C7A 1.576(5) .
C6A C11A 1.585(6) .
C7A C8A 1.569(5) .
C8A C9A 1.554(8) .
C9A C10A 1.551(7) .
C10A C11A 1.568(5) .
C12A N1A 1.295(6) .
C12A C13A 1.514(5) .
C13A C14A 1.428(6) .
C13A C18A 1.430(7) .
C14A C15A 1.422(5) .
C15A C16A 1.439(6) .
C16A C17A 1.425(7) .
C16A C19A 1.513(5) .
C17A C18A 1.422(5) .
C19A N2A 1.299(5) .
C20A C26A 1.508(5) .
C20A N2A 1.517(4) .
C20A C25A 1.579(5) .
C20A C21A 1.584(6) .
C21A C22A 1.565(5) .
C22A C23A 1.555(6) .
C23A C24A 1.579(7) .
C24A C25A 1.561(5) .
C26A C27A 1.242(5) .
C27A C28A 1.477(5) .
C28A C1A 1.423(5) 2_656
C28A C29A 1.443(6) .
C29A C30A 1.418(5) .
C30A C3A 1.433(5) 2_656
C1B C30B 1.412(5) 2
C1B C2B 1.434(6) .
C2B C3B 1.441(5) .
C2B C4B 1.477(5) .
C3B C28B 1.443(5) 2
C4B C5B 1.231(5) .
C5B C6B 1.526(6) .
C6B N1B 1.512(4) .
C6B C7B 1.564(6) .
C6B C11B 1.582(5) .
C7B C8B 1.560(5) .
C8B C9B 1.572(7) .
C9B C10B 1.575(8) .
C10B C11B 1.554(5) .
C12B N1B 1.284(6) .
C12B C13B 1.507(5) .
C13B C14B 1.413(7) .
C13B C18B 1.429(6) .
C14B C15B 1.423(6) .
C15B C16B 1.416(7) .
C16B C17B 1.426(6) .
C16B C19B 1.509(5) .
C17B C18B 1.413(5) .
C19B N2B 1.284(5) .
C20B N2B 1.509(4) .
C20B C26B 1.529(5) .
C20B C21B 1.563(6) .
C20B C25B 1.589(5) .
C21B C22B 1.560(5) .
C22B C23B 1.574(6) .
C23B C24B 1.558(7) .
C24B C25B 1.556(5) .
C26B C27B 1.215(5) .
C27B C28B 1.488(5) .
C28B C29B 1.418(6) .
C28B C3B 1.443(5) 2
C29B C30B 1.431(5) .
C30B C1B 1.413(5) 2
C1C C2C 1.411(11) .
C1C C5C 1.441(11) .
C1C C9C 1.567(13) .
C2C N1C 1.356(10) .
C3C N1C 1.367(11) .
C3C C4C 1.423(12) .
C4C C5C 1.430(12) .
C6C N2C 1.512(12) .
C6C C7C 1.592(16) .
C7C C8C 1.575(13) .
C8C C9C 1.571(15) .
C9C N2C 1.512(11) .
C10C N2C 1.478(15) .
C1D C5D 1.424(12) .
C1D C2D 1.431(12) .
C1D C6D 1.546(12) .
C2D C3D 1.422(13) .
C3D C4D 1.414(16) .
C4D N1D 1.391(14) .
C5D N1D 1.364(11) .
C6D N2D 1.512(11) .
C6D C7D 1.563(16) .
C7D C8D 1.572(12) .
C8D C9D 1.549(18) .
C9D N2D 1.511(13) .
C10D N2D 1.479(16) .

loop_
_geom_torsion_atom_site_label_1
_geom_torsion_atom_site_label_2
_geom_torsion_atom_site_label_3
_geom_torsion_atom_site_label_4
_geom_torsion
_geom_torsion_site_symmetry_1
_geom_torsion_site_symmetry_4
C28A C1A C2A C3A 0.0(5) 2_656 .
C28A C1A C2A C4A 179.4(3) 2_656 .
C1A C2A C3A C30A 1.7(5) . 2_656
C4A C2A C3A C30A -177.8(4) . 2_656
C5A C6A C7A C8A 62.4(5) . .
N1A C6A C7A C8A -172.7(4) . .
C11A C6A C7A C8A -56.8(4) . .
C6A C7A C8A C9A 55.6(4) . .
C7A C8A C9A C10A -53.2(4) . .
C8A C9A C10A C11A 54.0(5) . .
C9A C10A C11A C6A -57.2(4) . .
C5A C6A C11A C10A -63.5(4) . .
N1A C6A C11A C10A 174.3(3) . .
C7A C6A C11A C10A 57.6(4) . .
N1A C12A C13A C14A 1.5(6) . .
N1A C12A C13A C18A -179.8(4) . .
C18A C13A C14A C15A -2.6(6) . .
C12A C13A C14A C15A 176.1(4) . .
C13A C14A C15A C16A 1.0(6) . .
C14A C15A C16A C17A 1.0(6) . .
C14A C15A C16A C19A 179.3(4) . .
C15A C16A C17A C18A -1.4(7) . .
C19A C16A C17A C18A -179.7(4) . .
C16A C17A C18A C13A -0.2(8) . .
C14A C13A C18A C17A 2.3(7) . .
C12A C13A C18A C17A -176.5(5) . .
C17A C16A C19A N2A 168.0(4) . .
C15A C16A C19A N2A -10.3(6) . .
C26A C20A C21A C22A 68.8(4) . .
N2A C20A C21A C22A -168.7(3) . .
C25A C20A C21A C22A -54.3(4) . .
C20A C21A C22A C23A 57.8(4) . .
C21A C22A C23A C24A -57.7(4) . .
C22A C23A C24A C25A 56.1(4) . .
C23A C24A C25A C20A -54.9(4) . .
C26A C20A C25A C24A -68.1(4) . .
N2A C20A C25A C24A 167.7(3) . .
C21A C20A C25A C24A 53.4(4) . .
C1A C28A C29A C30A 1.3(5) 2_656 .
C27A C28A C29A C30A -176.1(3) . .
C28A C29A C30A C3A 0.3(6) . 2_656
C30B C1B C2B C3B -1.4(5) 2 .
C30B C1B C2B C4B 178.7(4) 2 .
C1B C2B C3B C28B -0.3(6) . 2
C4B C2B C3B C28B 179.7(3) . 2
N1B C6B C7B C8B -173.9(3) . .
C5B C6B C7B C8B 63.1(4) . .
C11B C6B C7B C8B -57.1(4) . .
C6B C7B C8B C9B 56.8(5) . .
C7B C8B C9B C10B -54.0(5) . .
C8B C9B C10B C11B 54.0(4) . .
C9B C10B C11B C6B -55.8(4) . .
N1B C6B C11B C10B 173.9(4) . .
C5B C6B C11B C10B -62.8(5) . .
C7B C6B C11B C10B 56.5(4) . .
N1B C12B C13B C14B 177.2(5) . .
N1B C12B C13B C18B -4.7(7) . .
C18B C13B C14B C15B -0.9(8) . .
C12B C13B C14B C15B 177.2(5) . .
C13B C14B C15B C16B -0.7(9) . .
C14B C15B C16B C17B 2.2(7) . .
C14B C15B C16B C19B -179.3(5) . .
C15B C16B C17B C18B -2.1(7) . .
C19B C16B C17B C18B 179.4(4) . .
C16B C17B C18B C13B 0.5(6) . .
C14B C13B C18B C17B 1.0(7) . .
C12B C13B C18B C17B -177.1(4) . .
C15B C16B C19B N2B -170.3(4) . .
C17B C16B C19B N2B 8.2(6) . .
N2B C20B C21B C22B 168.3(3) . .
C26B C20B C21B C22B -69.1(4) . .
C25B C20B C21B C22B 53.8(4) . .
C20B C21B C22B C23B -56.4(5) . .
C21B C22B C23B C24B 56.2(5) . .
C22B C23B C24B C25B -55.9(4) . .
C23B C24B C25B C20B 55.1(4) . .
N2B C20B C25B C24B -168.8(3) . .
C26B C20B C25B C24B 69.0(4) . .
C21B C20B C25B C24B -53.0(4) . .
C3B C28B C29B C30B -2.1(5) 2 .
C27B C28B C29B C30B 175.3(3) . .
C28B C29B C30B C1B 0.4(6) . 2
C13A C12A N1A C6A 179.4(3) . .
C5A C6A N1A C12A 32.7(5) . .
C7A C6A N1A C12A -91.3(4) . .
C11A C6A N1A C12A 151.9(4) . .
C16A C19A N2A C20A -175.1(3) . .
C26A C20A N2A C19A -21.1(5) . .
C25A C20A N2A C19A 102.3(4) . .
C21A C20A N2A C19A -141.0(4) . .
C13B C12B N1B C6B -179.1(4) . .
C5B C6B N1B C12B -28.0(5) . .
C7B C6B N1B C12B -148.3(4) . .
C11B C6B N1B C12B 93.7(4) . .
C16B C19B N2B C20B 176.4(3) . .
C26B C20B N2B C19B 20.1(5) . .
C21B C20B N2B C19B 141.2(4) . .
C25B C20B N2B C19B -101.6(4) . .
C5C C1C C2C N1C -2.7(16) . .
C9C C1C C2C N1C -176.9(10) . .
N1C C3C C4C C5C -3.0(15) . .
C3C C4C C5C C1C 1.7(14) . .
C2C C1C C5C C4C 0.9(14) . .
C9C C1C C5C C4C 175.4(9) . .
N2C C6C C7C C8C 13.4(10) . .
C6C C7C C8C C9C 14.4(10) . .
C2C C1C C9C N2C -33.7(13) . .
C5C C1C C9C N2C 152.2(8) . .
C2C C1C C9C C8C 80.1(11) . .
C5C C1C C9C C8C -94.0(11) . .
C7C C8C C9C N2C -37.2(9) . .
C7C C8C C9C C1C -156.9(7) . .
C1C C2C N1C C3C 1.5(15) . .
C4C C3C N1C C2C 1.4(15) . .
C7C C6C N2C C10C -160.7(8) . .
C7C C6C N2C C9C -37.5(9) . .
C1C C9C N2C C10C -73.1(10) . .
C8C C9C N2C C10C 167.1(7) . .
C1C C9C N2C C6C 166.7(7) . .
C8C C9C N2C C6C 46.9(8) . .
C5D C1D C2D C3D 1.4(15) . .
C6D C1D C2D C3D -178.9(9) . .
C1D C2D C3D C4D -1.0(16) . .
C2D C3D C4D N1D 0.1(16) . .
C2D C1D C5D N1D -0.9(16) . .
C6D C1D C5D N1D 179.4(10) . .
C5D C1D C6D N2D 125.1(9) . .
C2D C1D C6D N2D -54.6(13) . .
C5D C1D C6D C7D -118.4(10) . .
C2D C1D C6D C7D 61.8(12) . .
N2D C6D C7D C8D -37.9(9) . .
C1D C6D C7D C8D -160.0(8) . .
C6D C7D C8D C9D 20.6(11) . .
C7D C8D C9D N2D 4.0(11) . .
C1D C5D N1D C4D -0.1(15) . .
C3D C4D N1D C5D 0.5(16) . .
C8D C9D N2D C10D -152.9(9) . .
C8D C9D N2D C6D -28.3(10) . .
C1D C6D N2D C10D -71.5(10) . .
C7D C6D N2D C10D 166.0(8) . .
C1D C6D N2D C9D 163.8(8) . .
C7D C6D N2D C9D 41.3(9) . .
